data_7710143
loop_
_publ_author_name
'Liu, Jingjing'
'Shang, Jianxuan'
'Wei, Jing'
'Gao, Fangfang'
'Hou, Lei'
'Zeng, FanLong'
'Li, Anyang'
'Wang, Wenyuan'

_publ_section_title
;
 An \a-diiminato germylene family: syntheses, structures, and reactivity
 towards C-C coupled digermylene and digermylene oxide
;
_journal_name_full 'Dalton Transactions'
_journal_paper_doi 10.1039/D2DT00981A
_journal_year 2022
_chemical_formula_moiety 'C30 H40 Ge N2'
_chemical_formula_sum 'C30 H40 Ge N2'
_chemical_formula_weight 501.23
_space_group_crystal_system triclinic
_space_group_IT_number 2
_space_group_name_Hall '-P 1'
_space_group_name_H-M_alt 'P -1'
_atom_sites_solution_hydrogens geom
_audit_creation_date 2021-04-08
_audit_creation_method
;
Olex2 1.2-beta
(compiled 2018.05.29 svn.r3508 for OlexSys, GUI svn.r5506)
;
_audit_update_record
;
2022-01-30 deposited with the CCDC.	2022-05-02 downloaded from the CCDC.
;
_cell_angle_alpha 101.563(2)
_cell_angle_beta 90.578(2)
_cell_angle_gamma 98.666(2)
_cell_formula_units_Z 2
_cell_length_a 8.9419(5)
_cell_length_b 11.8530(7)
_cell_length_c 13.4458(7)
_cell_measurement_reflns_used 8096
_cell_measurement_temperature 150.15
_cell_measurement_theta_max 54.79
_cell_measurement_theta_min 3.97
_cell_volume 1379.04(13)
_computing_cell_refinement 'SAINT V8.38A (?, 2016)'
_computing_data_reduction 'SAINT V8.38A (?, 2016)'
_computing_molecular_graphics 'Olex2 (Dolomanov et al., 2009)'
_computing_publication_material 'Olex2 (Dolomanov et al., 2009)'
_computing_structure_refinement 'ShelXL (Sheldrick, 2015)'
_diffrn_ambient_temperature 150.15
_diffrn_measured_fraction_theta_full 0.999
_diffrn_measured_fraction_theta_max 0.998
_diffrn_measurement_device_type 'CCD area detector'
_diffrn_measurement_method 'phi and omega scans'
_diffrn_radiation_monochromator graphite
_diffrn_radiation_type MoK\a
_diffrn_radiation_wavelength 0.71073
_diffrn_reflns_av_R_equivalents 0.0590
_diffrn_reflns_av_unetI/netI 0.0490
_diffrn_reflns_Laue_measured_fraction_full 0.999
_diffrn_reflns_Laue_measured_fraction_max 0.998
_diffrn_reflns_limit_h_max 10
_diffrn_reflns_limit_h_min -10
_diffrn_reflns_limit_k_max 14
_diffrn_reflns_limit_k_min -14
_diffrn_reflns_limit_l_max 16
_diffrn_reflns_limit_l_min -16
_diffrn_reflns_number 21154
_diffrn_reflns_point_group_measured_fraction_full 0.999
_diffrn_reflns_point_group_measured_fraction_max 0.998
_diffrn_reflns_theta_full 25.242
_diffrn_reflns_theta_max 25.692
_diffrn_reflns_theta_min 1.547
_exptl_absorpt_coefficient_mu 1.130
_exptl_absorpt_correction_T_max 0.7508
_exptl_absorpt_correction_T_min 0.5616
_exptl_absorpt_correction_type none
_exptl_absorpt_process_details
;
SADABS-2016/2 (Bruker,2016/2) was used for absorption correction.
wR2(int) was 0.1402 before and 0.0603 after correction.
The Ratio of minimum to maximum transmission is 0.7480.
The \l/2 correction factor is Not present.
;
_exptl_crystal_colour 'metallic yellowish yellow'
_exptl_crystal_colour_lustre metallic
_exptl_crystal_colour_modifier yellowish
_exptl_crystal_colour_primary yellow
_exptl_crystal_density_diffrn 1.207
_exptl_crystal_description block
_exptl_crystal_F_000 532
_exptl_crystal_size_max 0.25
_exptl_crystal_size_mid 0.23
_exptl_crystal_size_min 0.2
_refine_diff_density_max 0.440
_refine_diff_density_min -0.743
_refine_diff_density_rms 0.068
_refine_ls_extinction_method none
_refine_ls_goodness_of_fit_ref 1.044
_refine_ls_hydrogen_treatment constr
_refine_ls_matrix_type full
_refine_ls_number_parameters 306
_refine_ls_number_reflns 5236
_refine_ls_number_restraints 0
_refine_ls_restrained_S_all 1.044
_refine_ls_R_factor_all 0.0602
_refine_ls_R_factor_gt 0.0429
_refine_ls_shift/su_max 0.000
_refine_ls_shift/su_mean 0.000
_refine_ls_structure_factor_coef Fsqd
_refine_ls_weighting_details 'w=1/[\s^2^(Fo^2^)+(0.0528P)^2^+1.3393P] where P=(Fo^2^+2Fc^2^)/3'
_refine_ls_weighting_scheme calc
_refine_ls_wR_factor_gt 0.1080
_refine_ls_wR_factor_ref 0.1180
_reflns_Friedel_coverage 0.000
_reflns_number_gt 4232
_reflns_number_total 5236
_reflns_threshold_expression 'I > 2\s(I)'
_cod_data_source_file d2dt00981a5.cif
_cod_data_source_block compound4
_cod_database_code 7710143
_shelx_shelxl_version_number 2014/7
_shelx_space_group_comment
;
The symmetry employed for this shelxl refinement is uniquely defined
by the following loop, which should always be used as a source of
symmetry information in preference to the above space-group names.
They are only intended as comments.
;
_shelx_estimated_absorpt_t_max 0.806
_shelx_estimated_absorpt_t_min 0.765
_olex2_refinement_description
;
1. Fixed Uiso
 At 1.2 times of:
  All C(H) groups, All C(H,H) groups
 At 1.5 times of:
  All C(H,H,H) groups
2.a Ternary CH refined with riding coordinates:
 C16(H16), C13(H13), C25(H25), C28(H28)
2.b Secondary CH2 refined with riding coordinates:
 C4(H4A,H4B), C5(H5A,H5B)
2.c Aromatic/amide H refined with riding coordinates:
 C3(H3), C6(H6), C11(H11), C23(H23), C10(H10), C22(H22), C9(H9), C21(H21)
2.d Idealised Me refined as rotating group:
 C26(H26A,H26B,H26C), C17(H17A,H17B,H17C), C27(H27A,H27B,H27C), C15(H15A,H15B,
 H15C), C18(H18A,H18B,H18C), C14(H14A,H14B,H14C), C30(H30A,H30B,H30C), C29(H29A,
 H29B,H29C)
;
_olex2_submission_special_instructions 'No special instructions were received'

loop_
_space_group_symop_operation_xyz
'x, y, z'
'-x, -y, -z'

loop_
_atom_site_label
_atom_site_type_symbol
_atom_site_fract_x
_atom_site_fract_y
_atom_site_fract_z
_atom_site_U_iso_or_equiv
_atom_site_adp_type
_atom_site_occupancy
_atom_site_site_symmetry_order
_atom_site_calc_flag
_atom_site_refinement_flags_posn
_atom_site_refinement_flags_adp
_atom_site_refinement_flags_occupancy
_atom_site_disorder_assembly
_atom_site_disorder_group
Ge1 Ge 0.04081(4) 0.16291(3) 0.24651(2) 0.03451(13) Uani 1 1 d . . . . .
N1 N 0.0989(3) 0.27214(19) 0.16726(16) 0.0238(5) Uani 1 1 d . . . . .
N2 N 0.1796(3) 0.25627(19) 0.34359(16) 0.0232(5) Uani 1 1 d . . . . .
C19 C 0.2299(3) 0.2266(2) 0.4355(2) 0.0251(6) Uani 1 1 d . . . . .
C2 C 0.2556(3) 0.3571(2) 0.31563(19) 0.0224(6) Uani 1 1 d . . . . .
C7 C 0.0432(3) 0.2632(2) 0.06448(19) 0.0236(6) Uani 1 1 d . . . . .
C1 C 0.2048(3) 0.3688(2) 0.21412(19) 0.0221(6) Uani 1 1 d . . . . .
C8 C -0.0890(3) 0.3085(2) 0.0472(2) 0.0267(6) Uani 1 1 d . . . . .
C12 C 0.1203(3) 0.2062(2) -0.0162(2) 0.0258(6) Uani 1 1 d . . . . .
C24 C 0.3553(3) 0.1662(2) 0.4317(2) 0.0280(6) Uani 1 1 d . . . . .
C16 C -0.1705(4) 0.3737(3) 0.1336(2) 0.0325(7) Uani 1 1 d . . . . .
H16 H -0.1013 0.3930 0.1956 0.039 Uiso 1 1 calc R . . . .
C3 C 0.3667(3) 0.4357(2) 0.3696(2) 0.0285(6) Uani 1 1 d . . . . .
H3 H 0.3945 0.4292 0.4364 0.034 Uiso 1 1 calc R . . . .
C6 C 0.2543(3) 0.4640(3) 0.1777(2) 0.0310(7) Uani 1 1 d . . . . .
H6 H 0.2268 0.4673 0.1100 0.037 Uiso 1 1 calc R . . . .
C11 C 0.0582(4) 0.1892(3) -0.1140(2) 0.0309(7) Uani 1 1 d . . . . .
H11 H 0.1075 0.1490 -0.1694 0.037 Uiso 1 1 calc R . . . .
C23 C 0.4060(4) 0.1415(3) 0.5224(2) 0.0347(7) Uani 1 1 d . . . . .
H23 H 0.4912 0.1024 0.5224 0.042 Uiso 1 1 calc R . . . .
C10 C -0.0752(4) 0.2301(3) -0.1320(2) 0.0325(7) Uani 1 1 d . . . . .
H10 H -0.1173 0.2170 -0.1992 0.039 Uiso 1 1 calc R . . . .
C13 C 0.2678(3) 0.1617(3) 0.0019(2) 0.0303(6) Uani 1 1 d . . . . .
H13 H 0.3083 0.2006 0.0720 0.036 Uiso 1 1 calc R . . . .
C20 C 0.1578(3) 0.2590(3) 0.5263(2) 0.0310(6) Uani 1 1 d . . . . .
C22 C 0.3346(4) 0.1727(3) 0.6120(2) 0.0389(8) Uani 1 1 d . . . . .
H22 H 0.3704 0.1541 0.6726 0.047 Uiso 1 1 calc R . . . .
C9 C -0.1463(3) 0.2894(3) -0.0526(2) 0.0303(6) Uani 1 1 d . . . . .
H9 H -0.2365 0.3180 -0.0660 0.036 Uiso 1 1 calc R . . . .
C21 C 0.2122(4) 0.2306(3) 0.6143(2) 0.0362(7) Uani 1 1 d . . . . .
H21 H 0.1641 0.2514 0.6765 0.043 Uiso 1 1 calc R . . . .
C25 C 0.4261(3) 0.1232(3) 0.3324(2) 0.0317(7) Uani 1 1 d . . . . .
H25 H 0.4064 0.1747 0.2849 0.038 Uiso 1 1 calc R . . . .
C4 C 0.4461(4) 0.5325(3) 0.3251(2) 0.0352(7) Uani 1 1 d . . . . .
H4A H 0.5406 0.5094 0.2955 0.042 Uiso 1 1 calc R . . . .
H4B H 0.4748 0.6018 0.3803 0.042 Uiso 1 1 calc R . . . .
C5 C 0.3536(4) 0.5662(3) 0.2436(2) 0.0373(7) Uani 1 1 d . . . . .
H5A H 0.2891 0.6227 0.2766 0.045 Uiso 1 1 calc R . . . .
H5B H 0.4233 0.6056 0.2000 0.045 Uiso 1 1 calc R . . . .
C26 C 0.3488(4) -0.0014(3) 0.2853(2) 0.0414(8) Uani 1 1 d . . . . .
H26A H 0.3682 -0.0543 0.3298 0.062 Uiso 1 1 calc GR . . . .
H26B H 0.3895 -0.0268 0.2186 0.062 Uiso 1 1 calc GR . . . .
H26C H 0.2394 -0.0025 0.2777 0.062 Uiso 1 1 calc GR . . . .
C17 C -0.2088(4) 0.4880(3) 0.1121(3) 0.0414(8) Uani 1 1 d . . . . .
H17A H -0.1172 0.5344 0.0934 0.062 Uiso 1 1 calc GR . . . .
H17B H -0.2488 0.5319 0.1730 0.062 Uiso 1 1 calc GR . . . .
H17C H -0.2851 0.4712 0.0561 0.062 Uiso 1 1 calc GR . . . .
C28 C 0.0205(4) 0.3207(3) 0.5306(2) 0.0437(8) Uani 1 1 d . . . . .
H28 H 0.0070 0.3428 0.4635 0.052 Uiso 1 1 calc R . . . .
C27 C 0.5963(4) 0.1271(3) 0.3420(3) 0.0434(8) Uani 1 1 d . . . . .
H27A H 0.6448 0.2073 0.3694 0.065 Uiso 1 1 calc GR . . . .
H27B H 0.6349 0.0998 0.2750 0.065 Uiso 1 1 calc GR . . . .
H27C H 0.6190 0.0767 0.3879 0.065 Uiso 1 1 calc GR . . . .
C15 C 0.3878(4) 0.1932(4) -0.0728(3) 0.0611(11) Uani 1 1 d . . . . .
H15A H 0.3510 0.1564 -0.1423 0.092 Uiso 1 1 calc GR . . . .
H15B H 0.4815 0.1652 -0.0576 0.092 Uiso 1 1 calc GR . . . .
H15C H 0.4078 0.2780 -0.0661 0.092 Uiso 1 1 calc GR . . . .
C18 C -0.3128(5) 0.2986(3) 0.1566(3) 0.0667(13) Uani 1 1 d . . . . .
H18A H -0.3860 0.2836 0.0990 0.100 Uiso 1 1 calc GR . . . .
H18B H -0.3567 0.3391 0.2175 0.100 Uiso 1 1 calc GR . . . .
H18C H -0.2879 0.2245 0.1684 0.100 Uiso 1 1 calc GR . . . .
C14 C 0.2406(4) 0.0311(3) -0.0030(3) 0.0510(9) Uani 1 1 d . . . . .
H14A H 0.1665 0.0128 0.0469 0.076 Uiso 1 1 calc GR . . . .
H14B H 0.3360 0.0055 0.0122 0.076 Uiso 1 1 calc GR . . . .
H14C H 0.2017 -0.0094 -0.0713 0.076 Uiso 1 1 calc GR . . . .
C30 C -0.1207(5) 0.2379(5) 0.5469(3) 0.0721(13) Uani 1 1 d . . . . .
H30A H -0.1321 0.1677 0.4930 0.108 Uiso 1 1 calc GR . . . .
H30B H -0.2099 0.2766 0.5452 0.108 Uiso 1 1 calc GR . . . .
H30C H -0.1109 0.2163 0.6131 0.108 Uiso 1 1 calc GR . . . .
C29 C 0.0403(5) 0.4321(3) 0.6128(3) 0.0550(10) Uani 1 1 d . . . . .
H29A H 0.0501 0.4123 0.6796 0.083 Uiso 1 1 calc GR . . . .
H29B H -0.0480 0.4715 0.6103 0.083 Uiso 1 1 calc GR . . . .
H29C H 0.1317 0.4840 0.6010 0.083 Uiso 1 1 calc GR . . . .

loop_
_atom_site_aniso_label
_atom_site_aniso_U_11
_atom_site_aniso_U_22
_atom_site_aniso_U_33
_atom_site_aniso_U_23
_atom_site_aniso_U_13
_atom_site_aniso_U_12
Ge1 0.0408(2) 0.0354(2) 0.02701(19) 0.00809(13) -0.00464(13) 0.00293(14)
N1 0.0276(12) 0.0271(12) 0.0162(11) 0.0040(9) -0.0050(9) 0.0035(10)
N2 0.0308(13) 0.0243(11) 0.0157(11) 0.0068(9) -0.0036(9) 0.0050(9)
C19 0.0330(15) 0.0233(13) 0.0188(13) 0.0056(11) -0.0071(11) 0.0019(11)
C2 0.0280(14) 0.0251(13) 0.0159(12) 0.0038(10) -0.0012(11) 0.0099(11)
C7 0.0323(15) 0.0235(13) 0.0151(12) 0.0062(10) -0.0046(11) 0.0019(11)
C1 0.0262(14) 0.0249(14) 0.0152(12) 0.0015(10) -0.0020(10) 0.0077(11)
C8 0.0327(16) 0.0250(14) 0.0232(14) 0.0082(11) -0.0049(12) 0.0025(12)
C12 0.0332(15) 0.0246(14) 0.0187(13) 0.0044(11) -0.0013(11) 0.0014(11)
C24 0.0378(17) 0.0226(14) 0.0235(14) 0.0048(11) -0.0068(12) 0.0044(12)
C16 0.0401(17) 0.0374(16) 0.0229(14) 0.0074(13) -0.0022(13) 0.0141(14)
C3 0.0333(16) 0.0301(15) 0.0222(14) 0.0045(12) -0.0064(12) 0.0063(12)
C6 0.0426(18) 0.0307(15) 0.0198(14) 0.0077(12) -0.0034(12) 0.0028(13)
C11 0.0437(18) 0.0294(15) 0.0181(13) 0.0033(11) 0.0014(12) 0.0029(13)
C23 0.052(2) 0.0288(15) 0.0253(15) 0.0054(12) -0.0095(14) 0.0136(14)
C10 0.0451(18) 0.0308(15) 0.0188(14) 0.0063(12) -0.0134(13) -0.0037(13)
C13 0.0315(16) 0.0366(16) 0.0221(14) 0.0023(12) 0.0003(12) 0.0078(13)
C20 0.0380(17) 0.0338(16) 0.0220(14) 0.0072(12) -0.0009(12) 0.0063(13)
C22 0.066(2) 0.0324(16) 0.0210(15) 0.0089(13) -0.0119(14) 0.0118(15)
C9 0.0346(16) 0.0307(15) 0.0261(15) 0.0102(12) -0.0084(12) 0.0019(12)
C21 0.053(2) 0.0388(17) 0.0175(14) 0.0077(13) 0.0007(13) 0.0082(15)
C25 0.0401(17) 0.0328(16) 0.0258(15) 0.0085(12) -0.0026(13) 0.0141(13)
C4 0.0385(17) 0.0314(16) 0.0330(16) 0.0048(13) -0.0061(13) -0.0002(13)
C5 0.0488(19) 0.0311(16) 0.0311(16) 0.0107(13) -0.0052(14) -0.0018(14)
C26 0.052(2) 0.0381(18) 0.0326(17) -0.0036(14) -0.0052(15) 0.0165(15)
C17 0.053(2) 0.0324(17) 0.0412(19) 0.0096(14) 0.0098(16) 0.0109(15)
C28 0.049(2) 0.068(2) 0.0189(15) 0.0086(15) 0.0030(14) 0.0269(18)
C27 0.044(2) 0.050(2) 0.0420(19) 0.0206(16) 0.0032(15) 0.0130(16)
C15 0.046(2) 0.091(3) 0.055(2) 0.031(2) 0.0157(19) 0.019(2)
C18 0.089(3) 0.042(2) 0.075(3) 0.021(2) 0.049(3) 0.013(2)
C14 0.051(2) 0.0368(19) 0.066(2) 0.0094(17) -0.0093(19) 0.0132(16)
C30 0.043(2) 0.107(4) 0.053(2) -0.012(2) -0.0072(19) 0.007(2)
C29 0.063(2) 0.055(2) 0.051(2) 0.0054(18) 0.0030(19) 0.029(2)

loop_
_atom_type_symbol
_atom_type_description
_atom_type_scat_dispersion_real
_atom_type_scat_dispersion_imag
_atom_type_scat_source
C C 0.0033 0.0016 'International Tables Vol C Tables 4.2.6.8 and 6.1.1.4'
H H 0.0000 0.0000 'International Tables Vol C Tables 4.2.6.8 and 6.1.1.4'
Ge Ge 0.1547 1.8001 'International Tables Vol C Tables 4.2.6.8 and 6.1.1.4'
N N 0.0061 0.0033 'International Tables Vol C Tables 4.2.6.8 and 6.1.1.4'

loop_
_geom_angle_atom_site_label_1
_geom_angle_atom_site_label_2
_geom_angle_atom_site_label_3
_geom_angle
_geom_angle_site_symmetry_1
_geom_angle_site_symmetry_3
_geom_angle_publ_flag
N1 Ge1 N2 85.64(9) . . ?
C7 N1 Ge1 124.60(18) . . ?
C1 N1 Ge1 115.36(17) . . ?
C1 N1 C7 120.0(2) . . ?
C19 N2 Ge1 126.08(18) . . ?
C2 N2 Ge1 115.08(16) . . ?
C2 N2 C19 118.2(2) . . ?
C24 C19 N2 118.3(2) . . ?
C20 C19 N2 120.4(2) . . ?
C20 C19 C24 121.3(2) . . ?
N2 C2 C1 112.2(2) . . ?
C3 C2 N2 126.9(2) . . ?
C3 C2 C1 120.8(3) . . ?
C8 C7 N1 119.6(2) . . ?
C12 C7 N1 119.0(2) . . ?
C12 C7 C8 121.4(2) . . ?
N1 C1 C2 111.5(2) . . ?
C6 C1 N1 127.3(2) . . ?
C6 C1 C2 121.2(2) . . ?
C7 C8 C16 121.9(2) . . ?
C9 C8 C7 117.7(3) . . ?
C9 C8 C16 120.4(3) . . ?
C7 C12 C13 121.6(2) . . ?
C11 C12 C7 118.4(3) . . ?
C11 C12 C13 120.0(2) . . ?
C19 C24 C25 121.4(2) . . ?
C23 C24 C19 117.5(3) . . ?
C23 C24 C25 120.9(3) . . ?
C8 C16 C17 112.4(2) . . ?
C18 C16 C8 111.1(3) . . ?
C18 C16 C17 109.9(3) . . ?
C2 C3 C4 120.3(3) . . ?
C1 C6 C5 120.2(3) . . ?
C12 C11 C10 120.8(3) . . ?
C22 C23 C24 121.3(3) . . ?
C9 C10 C11 120.0(3) . . ?
C12 C13 C15 111.9(3) . . ?
C14 C13 C12 111.2(3) . . ?
C14 C13 C15 110.5(3) . . ?
C19 C20 C28 121.8(3) . . ?
C21 C20 C19 118.5(3) . . ?
C21 C20 C28 119.6(3) . . ?
C21 C22 C23 120.5(3) . . ?
C10 C9 C8 121.5(3) . . ?
C22 C21 C20 120.8(3) . . ?
C24 C25 C26 109.6(3) . . ?
C24 C25 C27 113.8(3) . . ?
C27 C25 C26 110.1(3) . . ?
C3 C4 C5 114.3(3) . . ?
C6 C5 C4 113.5(3) . . ?
C20 C28 C30 109.8(3) . . ?
C20 C28 C29 112.1(3) . . ?
C30 C28 C29 110.8(3) . . ?

loop_
_geom_bond_atom_site_label_1
_geom_bond_atom_site_label_2
_geom_bond_distance
_geom_bond_site_symmetry_2
_geom_bond_publ_flag
Ge1 N1 1.855(2) . ?
Ge1 N2 1.856(2) . ?
N1 C7 1.443(3) . ?
N1 C1 1.406(3) . ?
N2 C19 1.436(3) . ?
N2 C2 1.404(3) . ?
C19 C24 1.415(4) . ?
C19 C20 1.399(4) . ?
C2 C1 1.473(3) . ?
C2 C3 1.348(4) . ?
C7 C8 1.406(4) . ?
C7 C12 1.404(4) . ?
C1 C6 1.336(4) . ?
C8 C16 1.518(4) . ?
C8 C9 1.394(4) . ?
C12 C11 1.387(4) . ?
C12 C13 1.527(4) . ?
C24 C23 1.395(4) . ?
C24 C25 1.512(4) . ?
C16 C17 1.527(4) . ?
C16 C18 1.512(5) . ?
C3 C4 1.490(4) . ?
C6 C5 1.507(4) . ?
C11 C10 1.391(4) . ?
C23 C22 1.380(4) . ?
C10 C9 1.372(4) . ?
C13 C15 1.533(4) . ?
C13 C14 1.519(4) . ?
C20 C21 1.396(4) . ?
C20 C28 1.516(4) . ?
C22 C21 1.373(5) . ?
C25 C26 1.539(4) . ?
C25 C27 1.519(4) . ?
C4 C5 1.517(4) . ?
C28 C30 1.525(6) . ?
C28 C29 1.529(5) . ?
